data_2209295
loop_
_publ_author_name
'Churakov, Andrei V.'
'Kuz'mina, Lyudmila G.'
'Prikhodchenko, Petr V.'
'Howard, Judith A. K.'

_publ_section_title
;
 The first molecular structure containing four hydroperoxo groups:
 piperazine-2,3,5,6-tetrayl tetrahydroperoxide pyrazine disolvate
 dihydrate
;
_journal_coeditor_code RZ2031
_journal_issue 6
_journal_name_full 'Acta Crystallographica Section E'
_journal_page_first o2265
_journal_page_last o2267
_journal_paper_doi 10.1107/S1600536806016485
_journal_volume 62
_journal_year 2006
_chemical_formula_iupac 'C4 H10 N2 O8, 2C4 H4 N2, 2H2 O'
_chemical_formula_moiety 'C4 H10 N2 O8, 2C4 H4 N2, 2H2 O'
_chemical_formula_sum 'C12 H22 N6 O10'
_chemical_formula_weight 410.36
_chemical_name_systematic
;
piperazine-2,3,5,6-tetrayl tetrahydroperoxide pyrazine disolvate dihydrate
;
_space_group_IT_number 2
_symmetry_cell_setting triclinic
_symmetry_space_group_name_Hall '-P 1'
_symmetry_space_group_name_H-M 'P -1'
_atom_sites_solution_hydrogens difmap
_atom_sites_solution_primary direct
_atom_sites_solution_secondary difmap
_audit_creation_method SHELXL-97
_cell_angle_alpha 97.729(3)
_cell_angle_beta 95.974(4)
_cell_angle_gamma 91.417(3)
_cell_formula_units_Z 1
_cell_length_a 6.1538(6)
_cell_length_b 7.3047(8)
_cell_length_c 10.3364(12)
_cell_measurement_reflns_used 1131
_cell_measurement_temperature 120(2)
_cell_measurement_theta_max 30.458
_cell_measurement_theta_min 2.816
_cell_volume 457.56(9)
_computing_cell_refinement 'SAINT (Bruker, 2001)'
_computing_data_collection 'SMART (Bruker, 2001)'
_computing_data_reduction SAINT
_computing_molecular_graphics 'SHELXTL-Plus (Bruker, 2000)'
_computing_publication_material SHELXTL-Plus
_computing_structure_refinement 'SHELXL97 (Sheldrick, 1997)'
_computing_structure_solution 'SHELXS97 (Sheldrick, 1997)'
_diffrn_ambient_temperature 120(2)
_diffrn_measured_fraction_theta_full 0.975
_diffrn_measured_fraction_theta_max 0.975
_diffrn_measurement_device_type 'Bruker SMART 6K'
_diffrn_measurement_method \w
_diffrn_radiation_monochromator graphite
_diffrn_radiation_source 'fine-focus sealed tube'
_diffrn_radiation_type MoK\a
_diffrn_radiation_wavelength 0.71073
_diffrn_reflns_av_R_equivalents 0.0118
_diffrn_reflns_av_sigmaI/netI 0.0412
_diffrn_reflns_limit_h_max 7
_diffrn_reflns_limit_h_min -8
_diffrn_reflns_limit_k_max 9
_diffrn_reflns_limit_k_min -9
_diffrn_reflns_limit_l_max 11
_diffrn_reflns_limit_l_min -13
_diffrn_reflns_number 2645
_diffrn_reflns_theta_full 28.00
_diffrn_reflns_theta_max 28.00
_diffrn_reflns_theta_min 2.00
_diffrn_standards_decay_% 0
_diffrn_standards_interval_time 0
_diffrn_standards_number 0
_exptl_absorpt_coefficient_mu 0.130
_exptl_absorpt_correction_T_max 0.9961
_exptl_absorpt_correction_T_min 0.9683
_exptl_absorpt_correction_type multi-scan
_exptl_absorpt_process_details '(SADABS; Sheldrick, 1997)'
_exptl_crystal_colour colourless
_exptl_crystal_density_diffrn 1.489
_exptl_crystal_density_method 'not measured'
_exptl_crystal_description needle
_exptl_crystal_F_000 216
_exptl_crystal_size_max 0.25
_exptl_crystal_size_mid 0.04
_exptl_crystal_size_min 0.03
_refine_diff_density_max 0.313
_refine_diff_density_min -0.227
_refine_ls_extinction_method none
_refine_ls_goodness_of_fit_ref 0.992
_refine_ls_hydrogen_treatment refall
_refine_ls_matrix_type full
_refine_ls_number_parameters 170
_refine_ls_number_reflns 2162
_refine_ls_number_restraints 0
_refine_ls_restrained_S_all 0.992
_refine_ls_R_factor_all 0.0516
_refine_ls_R_factor_gt 0.0372
_refine_ls_shift/su_max 0.000
_refine_ls_shift/su_mean 0.000
_refine_ls_structure_factor_coef Fsqd
_refine_ls_weighting_details 'calc w=1/[\s^2^(Fo^2^)+(0.0248P)^2^+0.2345P] where P=(Fo^2^+2Fc^2^)/3'
_refine_ls_weighting_scheme calc
_refine_ls_wR_factor_gt 0.0822
_refine_ls_wR_factor_ref 0.0898
_reflns_number_gt 1710
_reflns_number_total 2162
_reflns_threshold_expression I>2\s(I)
_cod_data_source_file rz2031.cif
_cod_data_source_block I
_cod_database_code 2209295
_cod_database_fobs_code 2209295

loop_
_symmetry_equiv_pos_as_xyz
'x, y, z'
'-x, -y, -z'

loop_
_atom_site_type_symbol
_atom_site_label
_atom_site_fract_x
_atom_site_fract_y
_atom_site_fract_z
_atom_site_U_iso_or_equiv
_atom_site_adp_type
_atom_site_calc_flag
_atom_site_occupancy
N N1 1.1231(2) 0.79178(18) 0.50775(13) 0.0261(3) Uani d 1
N N2 0.7499(2) 0.63944(18) 0.35086(14) 0.0290(3) Uani d 1
C C1 0.9426(3) 0.7464(2) 0.55999(16) 0.0281(3) Uani d 1
C C2 0.7583(3) 0.6716(2) 0.48149(18) 0.0299(4) Uani d 1
C C3 1.1158(3) 0.7607(2) 0.37735(15) 0.0256(3) Uani d 1
C C4 0.9304(3) 0.6850(2) 0.29966(16) 0.0272(3) Uani d 1
N N3 0.32175(19) 0.87876(16) 0.97556(12) 0.0182(3) Uani d 1
C C5 0.3104(2) 1.03857(19) 1.07043(14) 0.0176(3) Uani d 1
C C6 0.4605(2) 0.88510(19) 0.87366(14) 0.0182(3) Uani d 1
O O1 0.36537(16) 1.00211(14) 0.78281(10) 0.0218(2) Uani d 1
O O2 0.19076(15) 1.17748(13) 1.00797(10) 0.0200(2) Uani d 1
O O3 0.11802(16) 1.30694(14) 1.11516(11) 0.0228(2) Uani d 1
O O4 0.47963(18) 0.96406(16) 0.66468(11) 0.0265(3) Uani d 1
O O5 0.4042(2) 0.58225(17) 0.14218(13) 0.0325(3) Uani d 1
H H1 0.940(3) 0.768(3) 0.651(2) 0.033(5) Uiso d 1
H H2 0.628(3) 0.643(3) 0.519(2) 0.040(5) Uiso d 1
H H3 1.240(3) 0.794(2) 0.3417(18) 0.027(5) Uiso d 1
H H4 0.929(3) 0.668(2) 0.2075(19) 0.029(5) Uiso d 1
H H51 0.508(4) 0.600(4) 0.209(3) 0.068(8) Uiso d 1
H H52 0.412(4) 0.661(4) 0.088(3) 0.061(7) Uiso d 1
H H5 0.230(3) 1.008(2) 1.1425(16) 0.017(4) Uiso d 1
H H6 0.469(2) 0.764(2) 0.8258(15) 0.012(4) Uiso d 1
H H32 0.202(3) 0.826(3) 0.9490(18) 0.026(5) Uiso d 1
H H31 0.211(3) 1.400(3) 1.1126(19) 0.034(5) Uiso d 1
H H41 0.369(3) 0.907(3) 0.612(2) 0.034 Uiso d 1

loop_
_atom_site_aniso_label
_atom_site_aniso_U_11
_atom_site_aniso_U_22
_atom_site_aniso_U_33
_atom_site_aniso_U_12
_atom_site_aniso_U_13
_atom_site_aniso_U_23
N1 0.0255(7) 0.0265(7) 0.0251(7) 0.0008(5) -0.0012(5) 0.0022(5)
N2 0.0236(7) 0.0254(7) 0.0367(8) 0.0001(5) -0.0034(6) 0.0042(6)
C1 0.0340(9) 0.0272(8) 0.0236(8) 0.0036(6) 0.0055(6) 0.0028(6)
C2 0.0250(8) 0.0265(8) 0.0399(9) 0.0009(6) 0.0086(7) 0.0064(7)
C3 0.0248(8) 0.0268(8) 0.0255(8) -0.0005(6) 0.0023(6) 0.0050(6)
C4 0.0304(8) 0.0271(8) 0.0234(8) 0.0025(6) -0.0017(6) 0.0043(6)
N3 0.0118(5) 0.0184(6) 0.0227(6) -0.0051(4) -0.0016(4) 0.0009(5)
C5 0.0131(6) 0.0187(6) 0.0204(7) -0.0018(5) -0.0004(5) 0.0030(5)
C6 0.0150(6) 0.0171(6) 0.0211(7) -0.0023(5) -0.0014(5) 0.0008(5)
O1 0.0198(5) 0.0249(5) 0.0203(5) 0.0018(4) -0.0001(4) 0.0034(4)
O2 0.0163(5) 0.0197(5) 0.0228(5) 0.0014(4) -0.0007(4) 0.0007(4)
O3 0.0166(5) 0.0204(5) 0.0303(6) -0.0018(4) 0.0050(4) -0.0025(4)
O4 0.0209(5) 0.0369(6) 0.0208(5) -0.0035(5) 0.0015(4) 0.0024(4)
O5 0.0359(7) 0.0268(6) 0.0327(7) -0.0132(5) -0.0085(5) 0.0082(5)

loop_
_atom_type_symbol
_atom_type_description
_atom_type_scat_dispersion_real
_atom_type_scat_dispersion_imag
_atom_type_scat_source
C C 0.0033 0.0016 'International Tables Vol C Tables 4.2.6.8 and 6.1.1.4'
H H 0.0000 0.0000 'International Tables Vol C Tables 4.2.6.8 and 6.1.1.4'
N N 0.0061 0.0033 'International Tables Vol C Tables 4.2.6.8 and 6.1.1.4'
O O 0.0106 0.0060 'International Tables Vol C Tables 4.2.6.8 and 6.1.1.4'

loop_
_geom_angle_atom_site_label_1
_geom_angle_atom_site_label_2
_geom_angle_atom_site_label_3
_geom_angle_site_symmetry_1
_geom_angle_site_symmetry_3
_geom_angle
C3 N1 C1 . . 116.91(14)
C4 N2 C2 . . 116.13(14)
N1 C1 C2 . . 121.06(15)
N1 C1 H1 . . 119.6(12)
C2 C1 H1 . . 119.4(12)
N2 C2 C1 . . 122.40(15)
N2 C2 H2 . . 116.8(13)
C1 C2 H2 . . 120.8(13)
N1 C3 C4 . . 121.54(15)
N1 C3 H3 . . 116.6(12)
C4 C3 H3 . . 121.9(12)
N2 C4 C3 . . 121.95(15)
N2 C4 H4 . . 118.5(11)
C3 C4 H4 . . 119.5(11)
C5 N3 C6 . . 119.31(11)
C5 N3 H32 . . 113.8(12)
C6 N3 H32 . . 112.9(12)
N3 C5 O2 . . 108.69(11)
N3 C5 C6 . 2_677 110.81(11)
O2 C5 C6 . 2_677 110.11(11)
N3 C5 H5 . . 110.3(10)
O2 C5 H5 . . 107.5(9)
C6 C5 H5 2_677 . 109.3(10)
N3 C6 O1 . . 108.62(11)
N3 C6 C5 . 2_677 111.10(12)
O1 C6 C5 . 2_677 109.50(11)
N3 C6 H6 . . 110.2(9)
O1 C6 H6 . . 107.5(9)
C5 C6 H6 2_677 . 109.8(9)
C6 O1 O4 . . 105.82(9)
C5 O2 O3 . . 106.00(9)
O2 O3 H31 . . 98.2(12)
O1 O4 H41 . . 97.7(12)
H51 O5 H52 . . 113(2)

loop_
_geom_bond_atom_site_label_1
_geom_bond_atom_site_label_2
_geom_bond_site_symmetry_2
_geom_bond_distance
N1 C3 . 1.332(2)
N1 C1 . 1.338(2)
N2 C4 . 1.333(2)
N2 C2 . 1.334(2)
C1 C2 . 1.379(2)
C1 H1 . 0.932(19)
C2 H2 . 0.95(2)
C3 C4 . 1.382(2)
C3 H3 . 0.924(18)
C4 H4 . 0.943(19)
N3 C5 . 1.4281(18)
N3 C6 . 1.4279(18)
N3 H32 . 0.83(2)
C5 O2 . 1.4502(16)
C5 C6 2_677 1.5286(19)
C5 H5 . 0.984(16)
C6 O1 . 1.4427(17)
C6 C5 2_677 1.5286(19)
C6 H6 . 0.958(16)
O1 O4 . 1.4695(14)
O2 O3 . 1.4713(14)
O3 H31 . 0.88(2)
O4 H41 . 0.88(2)
O5 H51 . 0.88(3)
O5 H52 . 0.86(3)

loop_
_geom_hbond_atom_site_label_D
_geom_hbond_atom_site_label_H
_geom_hbond_atom_site_label_A
_geom_hbond_site_symmetry_A
_geom_hbond_distance_DH
_geom_hbond_distance_HA
_geom_hbond_distance_DA
_geom_hbond_angle_DHA
O4 H41 N1 1_455 0.88(2) 1.88(2) 2.7573(18) 176.2(18)
O3 H31 O5 1_566 0.88(2) 1.74(2) 2.6068(16) 168.2(19)
N3 H32 O3 2_577 0.83(2) 2.17(2) 2.9985(16) 178.1(17)
O5 H51 N2 . 0.88(3) 1.97(3) 2.8483(19) 177(2)
O5 H52 N3 1_554 0.86(3) 2.14(3) 2.9648(18) 160(2)

loop_
_geom_torsion_atom_site_label_1
_geom_torsion_atom_site_label_2
_geom_torsion_atom_site_label_3
_geom_torsion_atom_site_label_4
_geom_torsion_site_symmetry_1
_geom_torsion_site_symmetry_4
_geom_torsion
C3 N1 C1 C2 . . -0.2(2)
C4 N2 C2 C1 . . -0.5(2)
N1 C1 C2 N2 . . 0.5(3)
C1 N1 C3 C4 . . 0.0(2)
C2 N2 C4 C3 . . 0.2(2)
N1 C3 C4 N2 . . 0.0(2)
C6 N3 C5 O2 . . 72.06(15)
C6 N3 C5 C6 . 2_677 -49.07(18)
C5 N3 C6 O1 . . -71.31(15)
C5 N3 C6 C5 . 2_677 49.20(18)
N3 C6 O1 O4 . . -165.20(10)
C5 C6 O1 O4 2_677 . 73.31(12)
N3 C5 O2 O3 . . 160.69(10)
C6 C5 O2 O3 2_677 . -77.76(12)
